data_1562066
loop_
_publ_author_name
'Greig, Natalie E.'
'Einkauf, Jeffrey D.'
'Clark, Jessica M.'
'Corcoran, Eric J.'
'Karram, Joseph P.'
'Kent, Charles A.'
'Eugene, Vadine E.'
'Chan, Benny C.'
'de Lill, Daniel T.'

_publ_section_title
;
 Luminescent lanthanide coordination polymers synthesized via in-situ
 hydrolysis of dimethyl-3,4-furandicarboxylate
;
_journal_name_full 'Journal of Solid State Chemistry'
_journal_page_first 402
_journal_page_last 409
_journal_paper_doi 10.1016/j.jssc.2015.01.014
_journal_volume 225
_journal_year 2015
_chemical_formula_sum 'C14 H4 O18 Pr2'
_chemical_formula_weight 741.99
_space_group_crystal_system triclinic
_space_group_IT_number 2
_space_group_name_Hall '-P 1'
_space_group_name_H-M_alt 'P -1'
_atom_sites_solution_hydrogens geom
_atom_sites_solution_primary direct
_atom_sites_solution_secondary difmap
_cell_angle_alpha 97.7800(10)
_cell_angle_beta 110.7830(10)
_cell_angle_gamma 116.4520(10)
_cell_formula_units_Z 1
_cell_length_a 8.2509(9)
_cell_length_b 8.3435(9)
_cell_length_c 8.7321(16)
_cell_measurement_reflns_used 106
_cell_measurement_temperature 296.(2)
_cell_measurement_theta_max 28.3466
_cell_measurement_theta_min 3.5835
_cell_volume 471.25(11)
_computing_cell_refinement 'APEX2 v2010.1-2 (Bruker AXS)'
_computing_data_collection 'Bruker Instrument Service v2010, 1, 0, 0'
_computing_data_reduction 'SAINT V7.68A (Bruker AXS, 2009)'
_computing_structure_refinement 'SHELXL-97 (Sheldrick, 2008)'
_computing_structure_solution 'SHELXS-97 (Sheldrick, 2008)'
_diffrn_ambient_temperature 296.(2)
_diffrn_detector_area_resol_mean 8.3333
_diffrn_measured_fraction_theta_full 0.918
_diffrn_measured_fraction_theta_max 0.918
_diffrn_radiation_wavelength 0.71073
_diffrn_reflns_av_R_equivalents 0.0171
_diffrn_reflns_av_sigmaI/netI 0.0209
_diffrn_reflns_limit_h_max 11
_diffrn_reflns_limit_h_min -10
_diffrn_reflns_limit_k_max 11
_diffrn_reflns_limit_k_min -11
_diffrn_reflns_limit_l_max 11
_diffrn_reflns_limit_l_min -11
_diffrn_reflns_number 5545
_diffrn_reflns_theta_full 28.65
_diffrn_reflns_theta_max 28.65
_diffrn_reflns_theta_min 2.66
_exptl_absorpt_coefficient_mu 5.209
_exptl_absorpt_correction_type multi-scan
_exptl_absorpt_process_details 'SADABS V2008/1 (Bruker AXS)'
_exptl_crystal_density_diffrn 2.615
_exptl_crystal_density_method 'not measured'
_exptl_crystal_F_000 350
_exptl_crystal_size_max 0.30
_exptl_crystal_size_mid 0.21
_exptl_crystal_size_min 0.06
_refine_diff_density_max 0.877
_refine_diff_density_min -0.670
_refine_ls_extinction_method none
_refine_ls_goodness_of_fit_ref 1.565
_refine_ls_hydrogen_treatment mixed
_refine_ls_matrix_type full
_refine_ls_number_parameters 154
_refine_ls_number_reflns 2211
_refine_ls_number_restraints 0
_refine_ls_restrained_S_all 1.565
_refine_ls_R_factor_all 0.0181
_refine_ls_R_factor_gt 0.0173
_refine_ls_shift/su_max 0.001
_refine_ls_shift/su_mean 0.000
_refine_ls_structure_factor_coef Fsqd
_refine_ls_weighting_details 'calc w=1/[\s^2^(Fo^2^)+(0.0188P)^2^+0.0000P] where P=(Fo^2^+2Fc^2^)/3'
_refine_ls_weighting_scheme calc
_refine_ls_wR_factor_gt 0.0475
_refine_ls_wR_factor_ref 0.0496
_reflns_number_gt 2149
_reflns_number_total 2211
_reflns_threshold_expression >2sigma(I)
_cod_data_source_file JSSC-2015-225-402.cif
_cod_data_source_block 3
_cod_database_code 1562066

loop_
_space_group_symop_operation_xyz
'x, y, z'
'-x, -y, -z'

loop_
_atom_site_type_symbol
_atom_site_label
_atom_site_fract_x
_atom_site_fract_y
_atom_site_fract_z
_atom_site_U_iso_or_equiv
_atom_site_adp_type
_atom_site_calc_flag
_atom_site_refinement_flags
_atom_site_occupancy
_atom_site_disorder_assembly
_atom_site_disorder_group
Pr Pr1 0.30218(2) 0.341412(19) 1.102621(17) 0.00711(6) Uani d . 1 . .
O O1 0.2286(3) 0.5737(3) 0.9906(3) 0.0139(4) Uani d . 1 . .
C C1 0.2442(4) 0.3861(4) 0.6972(4) 0.0083(5) Uani d . 1 . .
C C4 -0.3074(4) 0.0076(4) 0.4282(4) 0.0122(6) Uani d . 1 . .
H H4 -0.4322 -0.1037 0.3934 0.015 Uiso calc R 1 . .
C C3 -0.0748(4) 0.2715(4) 0.4271(4) 0.0112(6) Uani d . 1 . .
H H3 -0.0115 0.3727 0.3924 0.013 Uiso calc R 1 . .
C C6 -0.1257(4) -0.0252(4) 0.7082(4) 0.0081(5) Uani d . 1 . .
C C7 0.0746(4) 0.5780(4) 0.9765(4) 0.0117(6) Uani d . 1 . .
C C2 0.0207(4) 0.2488(4) 0.5781(4) 0.0088(5) Uani d . 1 . .
C C5 -0.1356(4) 0.0721(4) 0.5780(4) 0.0092(5) Uani d . 1 . .
O O7 0.3760(3) 0.5829(3) 1.3672(3) 0.0113(4) Uani d . 1 . .
O O9 -0.0279(3) 0.3070(3) 1.0728(3) 0.0128(4) Uani d . 1 . .
O O8 0.3727(3) 0.0803(3) 1.0543(3) 0.0151(4) Uani d . 1 . .
O O5 0.0217(3) 0.0648(3) 0.8590(3) 0.0125(4) Uani d . 1 . .
O O3 0.3332(3) 0.5296(3) 0.6580(3) 0.0108(4) Uani d . 1 . .
O O4 -0.2749(3) 0.1265(3) 0.3338(3) 0.0131(4) Uani d . 1 . .
O O6 -0.2695(3) -0.1960(3) 0.6625(3) 0.0115(4) Uani d . 1 . .
O O2 0.3453(3) 0.3600(3) 0.8295(3) 0.0092(4) Uani d . 1 . .

loop_
_atom_site_aniso_label
_atom_site_aniso_U_11
_atom_site_aniso_U_22
_atom_site_aniso_U_33
_atom_site_aniso_U_12
_atom_site_aniso_U_13
_atom_site_aniso_U_23
Pr1 0.00670(9) 0.00716(9) 0.00557(9) 0.00306(7) 0.00175(7) 0.00249(6)
O1 0.0138(11) 0.0160(11) 0.0168(11) 0.0094(9) 0.0089(9) 0.0093(9)
C1 0.0087(13) 0.0108(13) 0.0066(13) 0.0061(11) 0.0038(11) 0.0019(10)
C4 0.0103(14) 0.0100(13) 0.0138(14) 0.0041(11) 0.0044(12) 0.0054(11)
C3 0.0086(13) 0.0084(13) 0.0112(14) 0.0016(11) 0.0031(11) 0.0035(11)
C6 0.0095(13) 0.0080(13) 0.0086(13) 0.0053(11) 0.0049(11) 0.0032(10)
C7 0.0120(14) 0.0127(14) 0.0081(14) 0.0062(12) 0.0036(11) 0.0019(11)
C2 0.0080(13) 0.0079(13) 0.0087(13) 0.0035(11) 0.0033(11) 0.0024(10)
C5 0.0086(13) 0.0066(13) 0.0100(13) 0.0029(11) 0.0039(11) 0.0022(10)
O7 0.0130(10) 0.0106(10) 0.0083(10) 0.0053(8) 0.0047(8) 0.0023(8)
O9 0.0107(10) 0.0139(10) 0.0157(11) 0.0082(8) 0.0051(9) 0.0073(8)
O8 0.0146(11) 0.0154(11) 0.0132(11) 0.0090(9) 0.0039(9) 0.0029(8)
O5 0.0112(10) 0.0110(10) 0.0076(10) 0.0024(8) 0.0015(8) 0.0032(8)
O3 0.0076(10) 0.0096(10) 0.0111(10) 0.0023(8) 0.0031(8) 0.0045(8)
O4 0.0093(10) 0.0101(10) 0.0121(10) 0.0022(8) 0.0006(8) 0.0057(8)
O6 0.0103(10) 0.0084(10) 0.0100(10) 0.0019(8) 0.0028(8) 0.0039(8)
O2 0.0084(10) 0.0109(10) 0.0082(9) 0.0053(8) 0.0035(8) 0.0038(8)

loop_
_atom_type_symbol
_atom_type_description
_atom_type_scat_dispersion_real
_atom_type_scat_dispersion_imag
_atom_type_scat_source
C C 0.0033 0.0016 'International Tables Vol C Tables 4.2.6.8 and 6.1.1.4'
H H 0.0000 0.0000 'International Tables Vol C Tables 4.2.6.8 and 6.1.1.4'
O O 0.0106 0.0060 'International Tables Vol C Tables 4.2.6.8 and 6.1.1.4'
Pr Pr -0.2180 2.8214 'International Tables Vol C Tables 4.2.6.8 and 6.1.1.4'

loop_
_geom_angle_atom_site_label_1
_geom_angle_atom_site_label_2
_geom_angle_atom_site_label_3
_geom_angle_site_symmetry_1
_geom_angle_site_symmetry_3
_geom_angle
O5 Pr1 O1 . . 96.03(7)
O5 Pr1 O8 . . 67.67(7)
O1 Pr1 O8 . . 148.07(7)
O5 Pr1 O9 . . 70.56(7)
O1 Pr1 O9 . . 65.02(6)
O8 Pr1 O9 . . 127.62(7)
O5 Pr1 O7 . . 140.15(7)
O1 Pr1 O7 . . 74.75(7)
O8 Pr1 O7 . . 135.35(7)
O9 Pr1 O7 . . 70.48(7)
O5 Pr1 O2 . . 70.39(7)
O1 Pr1 O2 . . 67.74(6)
O8 Pr1 O2 . . 80.71(7)
O9 Pr1 O2 . . 113.11(6)
O7 Pr1 O2 . . 134.43(6)
O5 Pr1 O6 . 2_557 96.59(7)
O1 Pr1 O6 . 2_557 136.74(7)
O8 Pr1 O6 . 2_557 74.22(7)
O9 Pr1 O6 . 2_557 80.74(7)
O7 Pr1 O6 . 2_557 69.19(6)
O2 Pr1 O6 . 2_557 154.72(7)
O5 Pr1 O3 . 2_667 140.95(7)
O1 Pr1 O3 . 2_667 117.89(7)
O8 Pr1 O3 . 2_667 73.28(7)
O9 Pr1 O3 . 2_667 139.63(7)
O7 Pr1 O3 . 2_667 72.01(7)
O2 Pr1 O3 . 2_667 103.57(6)
O6 Pr1 O3 2_557 2_667 72.48(6)
O5 Pr1 O2 . 2_667 137.38(6)
O1 Pr1 O2 . 2_667 72.66(7)
O8 Pr1 O2 . 2_667 100.26(7)
O9 Pr1 O2 . 2_667 132.03(6)
O7 Pr1 O2 . 2_667 77.71(6)
O2 Pr1 O2 . 2_667 67.29(7)
O6 Pr1 O2 2_557 2_667 120.10(6)
O3 Pr1 O2 2_667 2_667 50.01(6)
O5 Pr1 C1 . 2_667 147.41(7)
O1 Pr1 C1 . 2_667 95.19(7)
O8 Pr1 C1 . 2_667 87.14(7)
O9 Pr1 C1 . 2_667 141.36(7)
O7 Pr1 C1 . 2_667 72.41(7)
O2 Pr1 C1 . 2_667 85.92(7)
O6 Pr1 C1 2_557 2_667 95.92(7)
O3 Pr1 C1 2_667 2_667 24.83(7)
O2 Pr1 C1 2_667 2_667 25.20(7)
C7 O1 Pr1 . . 121.70(18)
O3 C1 O2 . . 120.4(3)
O3 C1 C2 . . 116.7(2)
O2 C1 C2 . . 122.8(2)
O3 C1 Pr1 . 2_667 58.85(14)
O2 C1 Pr1 . 2_667 61.65(14)
C2 C1 Pr1 . 2_667 173.18(19)
C5 C4 O4 . . 111.6(2)
C5 C4 H4 . . 124.2
O4 C4 H4 . . 124.2
O4 C3 C2 . . 111.0(2)
O4 C3 H3 . . 124.5
C2 C3 H3 . . 124.5
O5 C6 O6 . . 122.5(3)
O5 C6 C5 . . 119.0(2)
O6 C6 C5 . . 118.5(2)
O1 C7 O9 . 2_567 126.5(3)
O1 C7 C7 . 2_567 116.0(3)
O9 C7 C7 2_567 2_567 117.5(3)
C3 C2 C5 . . 105.7(2)
C3 C2 C1 . . 120.4(2)
C5 C2 C1 . . 133.9(3)
C4 C5 C2 . . 105.3(2)
C4 C5 C6 . . 123.6(3)
C2 C5 C6 . . 131.0(3)
C7 O9 Pr1 2_567 . 119.66(18)
C6 O5 Pr1 . . 155.62(19)
C1 O3 Pr1 . 2_667 96.32(17)
C3 O4 C4 . . 106.5(2)
C6 O6 Pr1 . 2_557 119.14(17)
C1 O2 Pr1 . . 129.11(17)
C1 O2 Pr1 . 2_667 93.15(16)
Pr1 O2 Pr1 . 2_667 112.71(7)

loop_
_geom_bond_atom_site_label_1
_geom_bond_atom_site_label_2
_geom_bond_site_symmetry_2
_geom_bond_distance
Pr1 O5 . 2.372(2)
Pr1 O1 . 2.494(2)
Pr1 O8 . 2.514(2)
Pr1 O9 . 2.520(2)
Pr1 O7 . 2.533(2)
Pr1 O2 . 2.548(2)
Pr1 O6 2_557 2.555(2)
Pr1 O3 2_667 2.573(2)
Pr1 O2 2_667 2.634(2)
Pr1 C1 2_667 2.989(3)
O1 C7 . 1.249(3)
C1 O3 . 1.263(3)
C1 O2 . 1.275(3)
C1 C2 . 1.493(4)
C1 Pr1 2_667 2.989(3)
C4 C5 . 1.351(4)
C4 O4 . 1.370(3)
C4 H4 . 0.93
C3 O4 . 1.361(3)
C3 C2 . 1.363(4)
C3 H3 . 0.93
C6 O5 . 1.249(3)
C6 O6 . 1.265(3)
C6 C5 . 1.483(4)
C7 O9 2_567 1.256(4)
C7 C7 2_567 1.567(6)
C2 C5 . 1.463(4)
O9 C7 2_567 1.256(4)
O3 Pr1 2_667 2.573(2)
O6 Pr1 2_557 2.555(2)
O2 Pr1 2_667 2.6341(19)
